data_4309647
loop_
_publ_author_name
'Long Jiang'
'Tong-Bu Lu'
'Xiao-Long Feng'

_publ_section_title
;
Two Supramolecular Isomers of Molecular Squares and 1D Helical Chains with
Alternating Right- and Left-Handed Chirality
;
_journal_name_full 'Inorganic Chemistry'
_journal_page_first 7056
_journal_page_last 7062
_journal_paper_doi 10.1021/ic050626w
_journal_volume 44
_journal_year 2005
_chemical_formula_sum 'C40 H76 N16 Ni4 O2'
_chemical_formula_weight 1048.01
_chemical_name_systematic
; 
 ? 
;
_space_group_IT_number 14
_symmetry_cell_setting monoclinic
_symmetry_space_group_name_Hall '-P 2ybc'
_symmetry_space_group_name_H-M 'P 1 21/c 1'
_atom_sites_solution_hydrogens geom
_atom_sites_solution_primary direct
_atom_sites_solution_secondary difmap
_audit_creation_method SHELXL-97
_cell_angle_alpha 90.00
_cell_angle_beta 90.317(13)
_cell_angle_gamma 90.00
_cell_formula_units_Z 4
_cell_length_a 16.330(12)
_cell_length_b 22.908(16)
_cell_length_c 13.866(10)
_cell_measurement_reflns_used 919
_cell_measurement_temperature 293(2)
_cell_measurement_theta_max 26.461
_cell_measurement_theta_min 2.171
_cell_volume 5187(6)
_computing_cell_refinement 'Bruker SMART'
_computing_data_collection 'Bruker SMART'
_computing_data_reduction 'Bruker SAINT'
_computing_molecular_graphics 'Bruker SHELXTL'
_computing_publication_material 'Bruker SHELXTL'
_computing_structure_refinement 'SHELXL-97 (Sheldrick, 1997)'
_computing_structure_solution 'SHELXS-97 (Sheldrick, 1990)'
_diffrn_ambient_temperature 293(2)
_diffrn_measured_fraction_theta_full 0.981
_diffrn_measured_fraction_theta_max 0.981
_diffrn_measurement_device_type 'CCD area detector'
_diffrn_measurement_method 'phi and omega scans'
_diffrn_radiation_monochromator graphite
_diffrn_radiation_source 'fine-focus sealed tube'
_diffrn_radiation_type MoK\a
_diffrn_radiation_wavelength 0.71073
_diffrn_reflns_av_R_equivalents 0.0612
_diffrn_reflns_av_sigmaI/netI 0.0786
_diffrn_reflns_limit_h_max 18
_diffrn_reflns_limit_h_min -20
_diffrn_reflns_limit_k_max 25
_diffrn_reflns_limit_k_min -29
_diffrn_reflns_limit_l_max 17
_diffrn_reflns_limit_l_min -17
_diffrn_reflns_number 31541
_diffrn_reflns_theta_full 27.17
_diffrn_reflns_theta_max 27.17
_diffrn_reflns_theta_min 1.47
_exptl_absorpt_coefficient_mu 1.478
_exptl_absorpt_correction_T_max 0.6910
_exptl_absorpt_correction_T_min 0.6182
_exptl_absorpt_correction_type multi-scan
_exptl_absorpt_process_details 'SADABS (Sheldrick, 1996)'
_exptl_crystal_colour purple
_exptl_crystal_density_diffrn 1.342
_exptl_crystal_density_method 'not measured'
_exptl_crystal_description block
_exptl_crystal_F_000 2224
_exptl_crystal_size_max 0.36
_exptl_crystal_size_mid 0.35
_exptl_crystal_size_min 0.27
_refine_diff_density_max 1.076
_refine_diff_density_min -1.480
_refine_diff_density_rms 0.109
_refine_ls_extinction_method none
_refine_ls_goodness_of_fit_ref 1.051
_refine_ls_hydrogen_treatment mixed
_refine_ls_matrix_type full
_refine_ls_number_parameters 578
_refine_ls_number_reflns 11305
_refine_ls_number_restraints 3
_refine_ls_restrained_S_all 1.051
_refine_ls_R_factor_all 0.1231
_refine_ls_R_factor_gt 0.0659
_refine_ls_shift/su_max 0.001
_refine_ls_shift/su_mean 0.000
_refine_ls_structure_factor_coef Fsqd
_refine_ls_weighting_details 'calc w=1/[\s^2^(Fo^2^)+(0.0928P)^2^+7.2634P] where P=(Fo^2^+2Fc^2^)/3'
_refine_ls_weighting_scheme calc
_refine_ls_wR_factor_gt 0.1574
_refine_ls_wR_factor_ref 0.1942
_reflns_number_gt 6988
_reflns_number_total 11305
_reflns_threshold_expression >2sigma(I)
_cod_data_source_file ic050626wsi20050711_023011_1.cif
_cod_data_source_block Isomer1
_cod_depositor_comments
;
The following automatic conversions were performed:
'_symmetry_cell_setting' value 'Monoclinic' changed to 'monoclinic'
according to '/home/saulius/struct/CIF-dictionaries/cif_core.dic'
dictionary named 'cif_core.dic' version 2.4.1 from 2010-06-29.

Automatic conversion script
Id: cif_fix_enum 1527 2010-12-29 10:47:43Z saulius 
;
_cod_database_code 4309647

loop_
_symmetry_equiv_pos_as_xyz
'x, y, z'
'-x, y+1/2, -z+1/2'
'-x, -y, -z'
'x, -y-1/2, z-1/2'

loop_
_atom_site_label
_atom_site_type_symbol
_atom_site_fract_x
_atom_site_fract_y
_atom_site_fract_z
_atom_site_U_iso_or_equiv
_atom_site_adp_type
_atom_site_occupancy
_atom_site_symmetry_multiplicity
_atom_site_calc_flag
_atom_site_refinement_flags
_atom_site_disorder_assembly
_atom_site_disorder_group
C1 C 1.1141(3) 0.72486(17) -0.0745(4) 0.0525(14) Uani 1 1 d . . .
H1A H 1.1433 0.7427 -0.0210 0.063 Uiso 1 1 calc R . .
H1B H 1.1349 0.7415 -0.1339 0.063 Uiso 1 1 calc R . .
C2 C 1.0256(3) 0.73735(18) -0.0664(3) 0.0535(14) Uani 1 1 d . . .
H2A H 1.0055 0.7222 -0.0056 0.064 Uiso 1 1 calc R . .
H2B H 1.0170 0.7793 -0.0668 0.064 Uiso 1 1 calc R . .
C3 C 0.8893(3) 0.7106(2) -0.1314(4) 0.0543(14) Uani 1 1 d . . .
H3 H 0.8773 0.6824 -0.0802 0.065 Uiso 1 1 calc R . .
C4 C 0.8574(4) 0.7698(2) -0.0990(5) 0.084(2) Uani 1 1 d . . .
H4A H 0.8738 0.7991 -0.1444 0.126 Uiso 1 1 calc R . .
H4B H 0.8795 0.7790 -0.0365 0.126 Uiso 1 1 calc R . .
H4C H 0.7987 0.7686 -0.0957 0.126 Uiso 1 1 calc R . .
C5 C 0.8427(3) 0.6911(2) -0.2228(4) 0.0698(17) Uani 1 1 d . . .
H5A H 0.7852 0.7000 -0.2133 0.084 Uiso 1 1 calc R . .
H5B H 0.8614 0.7153 -0.2757 0.084 Uiso 1 1 calc R . .
C6 C 0.8482(3) 0.6290(2) -0.2548(4) 0.0626(16) Uani 1 1 d . . .
C7 C 0.8174(3) 0.5862(3) -0.1790(5) 0.080(2) Uani 1 1 d . . .
H7A H 0.7630 0.5969 -0.1601 0.119 Uiso 1 1 calc R . .
H7B H 0.8530 0.5872 -0.1238 0.119 Uiso 1 1 calc R . .
H7C H 0.8168 0.5474 -0.2055 0.119 Uiso 1 1 calc R . .
C8 C 0.7947(4) 0.6220(3) -0.3467(5) 0.103(3) Uani 1 1 d . . .
H8A H 0.8141 0.6480 -0.3958 0.154 Uiso 1 1 calc R . .
H8B H 0.7388 0.6312 -0.3318 0.154 Uiso 1 1 calc R . .
H8C H 0.7980 0.5825 -0.3693 0.154 Uiso 1 1 calc R . .
C9 C 0.9698(3) 0.6373(3) -0.3619(3) 0.0686(17) Uani 1 1 d . . .
H9A H 0.9628 0.6793 -0.3615 0.082 Uiso 1 1 calc R . .
H9B H 0.9408 0.6217 -0.4174 0.082 Uiso 1 1 calc R . .
C10 C 1.0597(4) 0.6224(2) -0.3686(3) 0.0686(17) Uani 1 1 d . . .
H10A H 1.0662 0.5804 -0.3731 0.082 Uiso 1 1 calc R . .
H10B H 1.0824 0.6397 -0.4264 0.082 Uiso 1 1 calc R . .
C11 C 1.1900(3) 0.6208(2) -0.2739(4) 0.0605(15) Uani 1 1 d . . .
H11 H 1.1869 0.5792 -0.2575 0.073 Uiso 1 1 calc R . .
C12 C 1.2369(4) 0.6270(3) -0.3685(5) 0.097(2) Uani 1 1 d . . .
H12A H 1.2421 0.6676 -0.3844 0.145 Uiso 1 1 calc R . .
H12B H 1.2077 0.6073 -0.4191 0.145 Uiso 1 1 calc R . .
H12C H 1.2904 0.6101 -0.3613 0.145 Uiso 1 1 calc R . .
C13 C 1.2371(3) 0.6522(2) -0.1943(4) 0.0678(16) Uani 1 1 d . . .
H13A H 1.2944 0.6418 -0.2012 0.081 Uiso 1 1 calc R . .
H13B H 1.2329 0.6937 -0.2070 0.081 Uiso 1 1 calc R . .
C14 C 1.2147(3) 0.6427(2) -0.0896(4) 0.0608(16) Uani 1 1 d . . .
C15 C 1.2210(4) 0.5789(2) -0.0593(5) 0.083(2) Uani 1 1 d . . .
H15A H 1.1852 0.5557 -0.0988 0.124 Uiso 1 1 calc R . .
H15B H 1.2054 0.5751 0.0071 0.124 Uiso 1 1 calc R . .
H15C H 1.2764 0.5657 -0.0670 0.124 Uiso 1 1 calc R . .
C16 C 1.2751(3) 0.6772(3) -0.0230(5) 0.088(2) Uani 1 1 d . . .
H16A H 1.2562 0.6756 0.0424 0.132 Uiso 1 1 calc R . .
H16B H 1.2776 0.7171 -0.0437 0.132 Uiso 1 1 calc R . .
H16C H 1.3286 0.6600 -0.0269 0.132 Uiso 1 1 calc R . .
C17 C 0.9851(3) 0.59560(15) 0.0516(3) 0.0371(10) Uani 1 1 d . . .
C18 C 0.9619(3) 0.51367(16) 0.1830(3) 0.0409(11) Uani 1 1 d . . .
C19 C 1.0055(5) 0.5892(2) 0.3181(4) 0.097(2) Uani 1 1 d . . .
C20 C 1.0387(3) 0.66753(18) 0.1869(3) 0.0546(14) Uani 1 1 d . . .
C21 C 1.6297(3) 0.70467(17) -0.8211(4) 0.0582(15) Uani 1 1 d . . .
H21A H 1.6569 0.7325 -0.8628 0.070 Uiso 1 1 calc R . .
H21B H 1.6525 0.7084 -0.7567 0.070 Uiso 1 1 calc R . .
C22 C 1.5394(3) 0.71649(19) -0.8196(4) 0.0677(17) Uani 1 1 d . . .
H22A H 1.5298 0.7559 -0.7966 0.081 Uiso 1 1 calc R . .
H22B H 1.5174 0.7135 -0.8845 0.081 Uiso 1 1 calc R . .
C23 C 1.4055(3) 0.6767(2) -0.7673(5) 0.0779(19) Uani 1 1 d . . .
H23 H 1.3914 0.6614 -0.8314 0.094 Uiso 1 1 calc R . .
C24 C 1.3729(4) 0.7388(3) -0.7610(7) 0.139(4) Uani 1 1 d . . .
H24A H 1.3905 0.7562 -0.7014 0.208 Uiso 1 1 calc R . .
H24B H 1.3141 0.7382 -0.7636 0.208 Uiso 1 1 calc R . .
H24C H 1.3934 0.7613 -0.8141 0.208 Uiso 1 1 calc R . .
C25 C 1.3648(3) 0.6383(3) -0.6938(5) 0.091(2) Uani 1 1 d . . .
H25A H 1.3072 0.6487 -0.6929 0.109 Uiso 1 1 calc R . .
H25B H 1.3873 0.6487 -0.6312 0.109 Uiso 1 1 calc R . .
C26 C 1.3697(3) 0.5721(3) -0.7026(4) 0.0729(18) Uani 1 1 d . . .
C27 C 1.3326(3) 0.5518(3) -0.7994(5) 0.090(2) Uani 1 1 d . . .
H27A H 1.3297 0.5099 -0.8004 0.135 Uiso 1 1 calc R . .
H27B H 1.3664 0.5651 -0.8514 0.135 Uiso 1 1 calc R . .
H27C H 1.2785 0.5677 -0.8066 0.135 Uiso 1 1 calc R . .
C28 C 1.3201(4) 0.5449(4) -0.6212(5) 0.120(3) Uani 1 1 d . . .
H28A H 1.3393 0.5597 -0.5604 0.180 Uiso 1 1 calc R . .
H28B H 1.3265 0.5033 -0.6225 0.180 Uiso 1 1 calc R . .
H28C H 1.2633 0.5546 -0.6295 0.180 Uiso 1 1 calc R . .
C29 C 1.4963(4) 0.5547(3) -0.6046(3) 0.0763(18) Uani 1 1 d . . .
H29A H 1.4687 0.5272 -0.5625 0.092 Uiso 1 1 calc R . .
H29B H 1.4903 0.5934 -0.5769 0.092 Uiso 1 1 calc R . .
C30 C 1.5856(3) 0.5395(3) -0.6090(4) 0.0695(17) Uani 1 1 d . . .
H30A H 1.6092 0.5404 -0.5447 0.083 Uiso 1 1 calc R . .
H30B H 1.5921 0.5003 -0.6346 0.083 Uiso 1 1 calc R . .
C31 C 1.7125(3) 0.5631(2) -0.6955(4) 0.0589(15) Uani 1 1 d . . .
H31 H 1.7094 0.5281 -0.7362 0.071 Uiso 1 1 calc R . .
C32 C 1.7645(4) 0.5486(3) -0.6045(5) 0.088(2) Uani 1 1 d . . .
H32A H 1.7386 0.5178 -0.5690 0.131 Uiso 1 1 calc R . .
H32B H 1.7687 0.5827 -0.5645 0.131 Uiso 1 1 calc R . .
H32C H 1.8182 0.5364 -0.6236 0.131 Uiso 1 1 calc R . .
C33 C 1.7568(3) 0.6107(2) -0.7509(4) 0.0623(16) Uani 1 1 d . . .
H33A H 1.8144 0.6004 -0.7525 0.075 Uiso 1 1 calc R . .
H33B H 1.7524 0.6464 -0.7137 0.075 Uiso 1 1 calc R . .
C34 C 1.7299(3) 0.6246(2) -0.8546(4) 0.0528(13) Uani 1 1 d . . .
C35 C 1.7343(3) 0.5719(2) -0.9187(4) 0.0661(16) Uani 1 1 d . . .
H35A H 1.7157 0.5820 -0.9824 0.099 Uiso 1 1 calc R . .
H35B H 1.7000 0.5416 -0.8931 0.099 Uiso 1 1 calc R . .
H35C H 1.7898 0.5583 -0.9216 0.099 Uiso 1 1 calc R . .
C36 C 1.7864(3) 0.6728(2) -0.8951(5) 0.0738(18) Uani 1 1 d . . .
H36A H 1.7653 0.6861 -0.9560 0.111 Uiso 1 1 calc R . .
H36B H 1.8405 0.6573 -0.9039 0.111 Uiso 1 1 calc R . .
H36C H 1.7886 0.7049 -0.8506 0.111 Uiso 1 1 calc R . .
C37 C 1.4920(3) 0.60341(17) -1.0085(3) 0.0448(11) Uani 1 1 d . . .
C38 C 1.5484(3) 0.45938(18) -0.8405(3) 0.0478(12) Uani 1 1 d . . .
C39 C 1.5670(5) 0.6764(3) -1.1166(4) 0.091(2) Uani 1 1 d . . .
C40 C 1.5239(4) 0.6147(2) -1.2746(4) 0.0708(18) Uani 1 1 d . . .
N1 N 1.1282(2) 0.66096(15) -0.0741(3) 0.0450(10) Uani 1 1 d . . .
H1C H 1.1162 0.6493 -0.0131 0.054 Uiso 1 1 calc R . .
N2 N 0.9794(2) 0.71064(14) -0.1465(2) 0.0449(10) Uani 1 1 d . . .
H2C H 0.9899 0.7315 -0.2009 0.054 Uiso 1 1 calc R . .
N3 N 0.9360(3) 0.61229(19) -0.2731(3) 0.0557(12) Uani 1 1 d . . .
H3A H 0.9351 0.5731 -0.2833 0.067 Uiso 1 1 calc R . .
N4 N 1.1044(2) 0.64407(16) -0.2835(3) 0.0507(11) Uani 1 1 d . . .
H4D H 1.1080 0.6836 -0.2890 0.061 Uiso 1 1 calc R . .
N5 N 0.9814(2) 0.60176(14) -0.0297(2) 0.0419(10) Uani 1 1 d . . .
N6 N 1.0535(2) 0.53525(13) -0.1800(3) 0.0454(10) Uani 1 1 d . . .
N7 N 1.0637(3) 0.71395(18) 0.1864(3) 0.0798(16) Uani 1 1 d . . .
N8 N 1.0087(7) 0.5873(3) 0.4000(4) 0.175(4) Uani 1 1 d . . .
N9 N 1.6420(2) 0.64475(14) -0.8575(3) 0.0410(9) Uani 1 1 d . . .
H9C H 1.6285 0.6463 -0.9213 0.049 Uiso 1 1 calc R . .
N10 N 1.4979(3) 0.67501(16) -0.7572(3) 0.0582(12) Uani 1 1 d . . .
H10C H 1.5112 0.6835 -0.6949 0.070 Uiso 1 1 calc R . .
N11 N 1.4568(2) 0.55354(18) -0.7002(3) 0.0584(12) Uani 1 1 d . . .
H11A H 1.4561 0.5152 -0.7175 0.070 Uiso 1 1 calc R . .
N12 N 1.6283(2) 0.58160(17) -0.6713(3) 0.0497(11) Uani 1 1 d . . .
H12D H 1.6316 0.6161 -0.6391 0.060 Uiso 1 1 calc R . .
N13 N 1.5730(2) 0.50592(15) -0.8288(3) 0.0515(11) Uani 1 1 d . . .
N14 N 1.4908(2) 0.59839(16) -0.9284(3) 0.0486(10) Uani 1 1 d . . .
N15 N 1.6089(5) 0.7155(2) -1.0941(5) 0.157(3) Uani 1 1 d . . .
N16 N 1.5368(5) 0.6184(2) -1.3542(4) 0.110(2) Uani 1 1 d . . .
Ni1 Ni 1.02957(3) 0.62572(2) -0.16412(4) 0.03598(12) Uani 1 1 d . . .
Ni2 Ni 0.99641(4) 0.59115(2) 0.18512(4) 0.04232(14) Uani 1 1 d . . .
Ni3 Ni 1.54779(3) 0.59328(2) -0.79179(4) 0.03826(13) Uani 1 1 d . . .
Ni4 Ni 1.50529(4) 0.61051(2) -1.14245(4) 0.04863(16) Uani 1 1 d . . .
O1W O 1.6128(3) 0.8285(2) -1.0242(3) 0.192(3) Uani 1 1 d D . .
H1E H 1.5642(4) 0.8099(5) -1.0260(9) 0.230 Uiso 1 1 d D . .
H1D H 1.6094(10) 0.8430(6) -0.9641(5) 0.230 Uiso 1 1 d D . .
O2W O 0.9197(7) 0.5142(5) -0.4479(8) 0.259(5) Uani 1 1 d . . .

loop_
_atom_site_aniso_label
_atom_site_aniso_U_11
_atom_site_aniso_U_22
_atom_site_aniso_U_33
_atom_site_aniso_U_23
_atom_site_aniso_U_13
_atom_site_aniso_U_12
C1 0.069(3) 0.028(2) 0.061(3) -0.007(2) -0.008(2) -0.008(2)
C2 0.081(3) 0.038(2) 0.042(2) -0.0034(19) -0.004(2) 0.007(2)
C3 0.052(3) 0.052(3) 0.060(3) 0.009(2) 0.010(2) 0.011(2)
C4 0.066(3) 0.068(3) 0.117(5) 0.001(3) 0.014(3) 0.029(3)
C5 0.059(3) 0.080(3) 0.071(3) 0.023(3) -0.012(3) 0.009(3)
C6 0.055(3) 0.071(3) 0.061(3) 0.008(3) -0.012(2) -0.006(3)
C7 0.053(3) 0.092(4) 0.094(4) 0.014(4) -0.002(3) -0.021(3)
C8 0.079(4) 0.151(6) 0.079(4) 0.009(4) -0.025(3) -0.028(4)
C9 0.075(3) 0.087(4) 0.044(3) 0.008(3) -0.002(3) -0.012(3)
C10 0.116(4) 0.058(3) 0.031(2) -0.007(2) 0.010(3) -0.024(3)
C11 0.068(3) 0.043(2) 0.071(3) -0.003(2) 0.026(3) -0.002(2)
C12 0.085(4) 0.107(5) 0.098(5) -0.028(4) 0.041(4) -0.011(4)
C13 0.042(2) 0.070(3) 0.092(4) -0.007(3) 0.017(3) -0.008(2)
C14 0.043(3) 0.044(2) 0.095(4) -0.004(3) -0.002(3) -0.002(2)
C15 0.065(3) 0.061(3) 0.123(5) 0.014(4) -0.006(4) 0.012(3)
C16 0.054(3) 0.077(4) 0.133(6) 0.006(4) -0.021(4) -0.014(3)
C17 0.043(2) 0.0261(17) 0.042(2) 0.0041(15) 0.0098(18) -0.0022(17)
C18 0.052(2) 0.0351(18) 0.036(2) 0.0033(16) 0.0067(19) 0.0004(19)
C19 0.184(6) 0.064(3) 0.044(3) 0.002(2) -0.032(4) -0.029(4)
C20 0.104(4) 0.036(2) 0.0238(19) -0.0029(16) -0.002(2) -0.002(2)
C21 0.072(3) 0.0250(19) 0.078(3) -0.005(2) 0.007(3) -0.006(2)
C22 0.078(3) 0.030(2) 0.096(4) -0.008(2) 0.010(3) 0.007(2)
C23 0.056(3) 0.075(3) 0.103(4) -0.008(3) 0.015(3) 0.023(3)
C24 0.103(4) 0.083(4) 0.230(10) -0.023(5) 0.046(6) 0.052(4)
C25 0.057(3) 0.121(5) 0.095(4) 0.000(4) 0.038(3) 0.015(3)
C26 0.055(3) 0.098(4) 0.067(3) 0.012(3) 0.019(3) -0.001(3)
C27 0.053(3) 0.126(5) 0.090(4) 0.016(4) 0.000(3) -0.033(3)
C28 0.070(4) 0.185(8) 0.106(5) 0.043(5) 0.027(4) -0.023(5)
C29 0.081(4) 0.112(4) 0.036(2) 0.021(3) 0.014(3) -0.009(4)
C30 0.071(3) 0.083(4) 0.054(3) 0.018(3) -0.005(3) -0.013(3)
C31 0.052(3) 0.062(3) 0.063(3) 0.000(3) -0.002(2) -0.009(2)
C32 0.074(4) 0.105(5) 0.083(4) 0.024(4) -0.017(3) -0.002(4)
C33 0.053(3) 0.061(3) 0.073(3) -0.007(3) -0.002(3) -0.014(2)
C34 0.055(2) 0.046(2) 0.058(3) 0.000(2) 0.010(2) -0.004(2)
C35 0.062(3) 0.057(3) 0.079(4) -0.011(3) 0.021(3) 0.003(3)
C36 0.056(3) 0.067(3) 0.098(4) 0.004(3) 0.024(3) -0.021(3)
C37 0.046(2) 0.0354(19) 0.053(2) 0.0016(18) -0.008(2) -0.0099(18)
C38 0.053(2) 0.040(2) 0.051(2) 0.003(2) 0.000(2) -0.005(2)
C39 0.164(6) 0.067(3) 0.041(3) -0.004(3) 0.015(3) -0.042(4)
C40 0.122(5) 0.048(2) 0.043(2) 0.001(2) -0.001(3) -0.022(3)
N1 0.044(2) 0.0346(18) 0.056(2) 0.0035(17) -0.0044(17) -0.0003(16)
N2 0.060(2) 0.0320(15) 0.0431(18) 0.0077(15) -0.0067(17) 0.0042(16)
N3 0.069(3) 0.066(2) 0.0325(18) -0.0011(17) -0.0018(18) -0.016(2)
N4 0.061(2) 0.0372(18) 0.054(2) 0.0013(17) 0.0128(19) -0.0075(17)
N5 0.057(2) 0.0318(15) 0.0373(17) 0.0020(14) 0.0063(16) -0.0044(15)
N6 0.065(2) 0.0257(15) 0.0456(19) 0.0077(15) 0.0089(18) -0.0059(16)
N7 0.133(4) 0.041(2) 0.066(3) -0.012(2) 0.012(3) -0.026(2)
N8 0.322(12) 0.155(6) 0.046(3) 0.003(3) -0.019(6) -0.036(8)
N9 0.0499(19) 0.0308(16) 0.0425(19) -0.0042(15) 0.0074(16) -0.0040(15)
N10 0.059(2) 0.051(2) 0.065(2) -0.0081(19) 0.003(2) 0.0134(19)
N11 0.052(2) 0.068(2) 0.055(2) 0.017(2) 0.0075(19) -0.010(2)
N12 0.053(2) 0.052(2) 0.043(2) -0.0009(18) -0.0057(18) -0.0040(18)
N13 0.063(2) 0.0360(18) 0.056(2) 0.0015(18) 0.0048(19) -0.0068(17)
N14 0.050(2) 0.051(2) 0.0455(19) -0.0007(17) -0.0009(19) -0.0007(18)
N15 0.283(7) 0.088(3) 0.101(5) -0.015(3) 0.021(5) -0.117(4)
N16 0.199(6) 0.072(3) 0.059(3) -0.001(2) 0.024(4) -0.038(4)
Ni1 0.0486(3) 0.0256(2) 0.0338(2) 0.0026(2) 0.0033(2) -0.0036(2)
Ni2 0.0679(3) 0.0263(2) 0.0328(2) -0.00047(19) 0.0024(3) -0.0035(2)
Ni3 0.0470(3) 0.0340(2) 0.0338(2) -0.0027(2) 0.0035(2) -0.0044(2)
Ni4 0.0751(4) 0.0315(2) 0.0392(3) 0.0010(2) -0.0013(3) -0.0112(3)
O1W 0.385(9) 0.074(3) 0.117(4) 0.021(3) 0.119(5) 0.014(5)
O2W 0.265(10) 0.239(10) 0.274(12) 0.013(9) -0.070(9) 0.031(9)

loop_
_atom_type_symbol
_atom_type_description
_atom_type_scat_dispersion_real
_atom_type_scat_dispersion_imag
_atom_type_scat_source
C C 0.0033 0.0016 'International Tables Vol C Tables 4.2.6.8 and 6.1.1.4'
H H 0.0000 0.0000 'International Tables Vol C Tables 4.2.6.8 and 6.1.1.4'
N N 0.0061 0.0033 'International Tables Vol C Tables 4.2.6.8 and 6.1.1.4'
O O 0.0106 0.0060 'International Tables Vol C Tables 4.2.6.8 and 6.1.1.4'
Ni Ni 0.3393 1.1124 'International Tables Vol C Tables 4.2.6.8 and 6.1.1.4'

loop_
_geom_angle_atom_site_label_1
_geom_angle_atom_site_label_2
_geom_angle_atom_site_label_3
_geom_angle
_geom_angle_site_symmetry_1
_geom_angle_site_symmetry_3
_geom_angle_publ_flag
C2 C1 N1 110.0(4) . . ?
C2 C1 H1A 109.7 . . ?
N1 C1 H1A 109.7 . . ?
C2 C1 H1B 109.7 . . ?
N1 C1 H1B 109.7 . . ?
H1A C1 H1B 108.2 . . ?
N2 C2 C1 111.0(4) . . ?
N2 C2 H2A 109.4 . . ?
C1 C2 H2A 109.4 . . ?
N2 C2 H2B 109.4 . . ?
C1 C2 H2B 109.4 . . ?
H2A C2 H2B 108.0 . . ?
N2 C3 C4 112.4(4) . . ?
N2 C3 C5 111.6(4) . . ?
C4 C3 C5 109.4(4) . . ?
N2 C3 H3 107.7 . . ?
C4 C3 H3 107.7 . . ?
C5 C3 H3 107.7 . . ?
C3 C4 H4A 109.5 . . ?
C3 C4 H4B 109.5 . . ?
H4A C4 H4B 109.5 . . ?
C3 C4 H4C 109.5 . . ?
H4A C4 H4C 109.5 . . ?
H4B C4 H4C 109.5 . . ?
C6 C5 C3 119.3(4) . . ?
C6 C5 H5A 107.5 . . ?
C3 C5 H5A 107.5 . . ?
C6 C5 H5B 107.5 . . ?
C3 C5 H5B 107.5 . . ?
H5A C5 H5B 107.0 . . ?
C5 C6 N3 110.5(4) . . ?
C5 C6 C7 112.8(5) . . ?
N3 C6 C7 105.7(4) . . ?
C5 C6 C8 107.9(5) . . ?
N3 C6 C8 111.7(5) . . ?
C7 C6 C8 108.3(5) . . ?
C6 C7 H7A 109.5 . . ?
C6 C7 H7B 109.5 . . ?
H7A C7 H7B 109.5 . . ?
C6 C7 H7C 109.5 . . ?
H7A C7 H7C 109.5 . . ?
H7B C7 H7C 109.5 . . ?
C6 C8 H8A 109.5 . . ?
C6 C8 H8B 109.5 . . ?
H8A C8 H8B 109.5 . . ?
C6 C8 H8C 109.5 . . ?
H8A C8 H8C 109.5 . . ?
H8B C8 H8C 109.5 . . ?
N3 C9 C10 109.4(4) . . ?
N3 C9 H9A 109.8 . . ?
C10 C9 H9A 109.8 . . ?
N3 C9 H9B 109.8 . . ?
C10 C9 H9B 109.8 . . ?
H9A C9 H9B 108.2 . . ?
N4 C10 C9 110.7(4) . . ?
N4 C10 H10A 109.5 . . ?
C9 C10 H10A 109.5 . . ?
N4 C10 H10B 109.5 . . ?
C9 C10 H10B 109.5 . . ?
H10A C10 H10B 108.1 . . ?
N4 C11 C13 111.3(4) . . ?
N4 C11 C12 111.2(5) . . ?
C13 C11 C12 108.9(5) . . ?
N4 C11 H11 108.5 . . ?
C13 C11 H11 108.5 . . ?
C12 C11 H11 108.5 . . ?
C11 C12 H12A 109.5 . . ?
C11 C12 H12B 109.5 . . ?
H12A C12 H12B 109.5 . . ?
C11 C12 H12C 109.5 . . ?
H12A C12 H12C 109.5 . . ?
H12B C12 H12C 109.5 . . ?
C14 C13 C11 120.2(4) . . ?
C14 C13 H13A 107.3 . . ?
C11 C13 H13A 107.3 . . ?
C14 C13 H13B 107.3 . . ?
C11 C13 H13B 107.3 . . ?
H13A C13 H13B 106.9 . . ?
N1 C14 C13 109.4(4) . . ?
N1 C14 C15 107.0(4) . . ?
C13 C14 C15 112.6(5) . . ?
N1 C14 C16 111.7(4) . . ?
C13 C14 C16 109.8(4) . . ?
C15 C14 C16 106.3(5) . . ?
C14 C15 H15A 109.5 . . ?
C14 C15 H15B 109.5 . . ?
H15A C15 H15B 109.5 . . ?
C14 C15 H15C 109.5 . . ?
H15A C15 H15C 109.5 . . ?
H15B C15 H15C 109.5 . . ?
C14 C16 H16A 109.5 . . ?
C14 C16 H16B 109.5 . . ?
H16A C16 H16B 109.5 . . ?
C14 C16 H16C 109.5 . . ?
H16A C16 H16C 109.5 . . ?
H16B C16 H16C 109.5 . . ?
N5 C17 Ni2 175.2(4) . . ?
N6 C18 Ni2 174.8(4) 3_765 . ?
N8 C19 Ni2 177.9(9) . . ?
N7 C20 Ni2 178.8(5) . . ?
N9 C21 C22 108.0(4) . . ?
N9 C21 H21A 110.1 . . ?
C22 C21 H21A 110.1 . . ?
N9 C21 H21B 110.1 . . ?
C22 C21 H21B 110.1 . . ?
H21A C21 H21B 108.4 . . ?
N10 C22 C21 110.6(4) . . ?
N10 C22 H22A 109.5 . . ?
C21 C22 H22A 109.5 . . ?
N10 C22 H22B 109.5 . . ?
C21 C22 H22B 109.5 . . ?
H22A C22 H22B 108.1 . . ?
C25 C23 N10 111.5(5) . . ?
C25 C23 C24 110.5(5) . . ?
N10 C23 C24 111.5(5) . . ?
C25 C23 H23 107.7 . . ?
N10 C23 H23 107.7 . . ?
C24 C23 H23 107.7 . . ?
C23 C24 H24A 109.5 . . ?
C23 C24 H24B 109.5 . . ?
H24A C24 H24B 109.5 . . ?
C23 C24 H24C 109.5 . . ?
H24A C24 H24C 109.5 . . ?
H24B C24 H24C 109.5 . . ?
C23 C25 C26 120.2(5) . . ?
C23 C25 H25A 107.3 . . ?
C26 C25 H25A 107.3 . . ?
C23 C25 H25B 107.3 . . ?
C26 C25 H25B 107.3 . . ?
H25A C25 H25B 106.9 . . ?
N11 C26 C25 109.5(5) . . ?
N11 C26 C28 112.3(5) . . ?
C25 C26 C28 108.6(5) . . ?
N11 C26 C27 107.8(5) . . ?
C25 C26 C27 110.5(5) . . ?
C28 C26 C27 108.2(5) . . ?
C26 C27 H27A 109.5 . . ?
C26 C27 H27B 109.5 . . ?
H27A C27 H27B 109.5 . . ?
C26 C27 H27C 109.5 . . ?
H27A C27 H27C 109.5 . . ?
H27B C27 H27C 109.5 . . ?
C26 C28 H28A 109.5 . . ?
C26 C28 H28B 109.5 . . ?
H28A C28 H28B 109.5 . . ?
C26 C28 H28C 109.5 . . ?
H28A C28 H28C 109.5 . . ?
H28B C28 H28C 109.5 . . ?
N11 C29 C30 112.3(4) . . ?
N11 C29 H29A 109.1 . . ?
C30 C29 H29A 109.1 . . ?
N11 C29 H29B 109.1 . . ?
C30 C29 H29B 109.1 . . ?
H29A C29 H29B 107.9 . . ?
N12 C30 C29 109.6(5) . . ?
N12 C30 H30A 109.8 . . ?
C29 C30 H30A 109.8 . . ?
N12 C30 H30B 109.8 . . ?
C29 C30 H30B 109.8 . . ?
H30A C30 H30B 108.2 . . ?
N12 C31 C33 110.7(4) . . ?
N12 C31 C32 112.4(4) . . ?
C33 C31 C32 107.7(4) . . ?
N12 C31 H31 108.6 . . ?
C33 C31 H31 108.6 . . ?
C32 C31 H31 108.6 . . ?
C31 C32 H32A 109.5 . . ?
C31 C32 H32B 109.5 . . ?
H32A C32 H32B 109.5 . . ?
C31 C32 H32C 109.5 . . ?
H32A C32 H32C 109.5 . . ?
H32B C32 H32C 109.5 . . ?
C31 C33 C34 119.2(4) . . ?
C31 C33 H33A 107.5 . . ?
C34 C33 H33A 107.5 . . ?
C31 C33 H33B 107.5 . . ?
C34 C33 H33B 107.5 . . ?
H33A C33 H33B 107.0 . . ?
C35 C34 N9 106.1(4) . . ?
C35 C34 C33 111.9(4) . . ?
N9 C34 C33 110.8(4) . . ?
C35 C34 C36 109.2(4) . . ?
N9 C34 C36 110.0(4) . . ?
C33 C34 C36 108.7(4) . . ?
C34 C35 H35A 109.5 . . ?
C34 C35 H35B 109.5 . . ?
H35A C35 H35B 109.5 . . ?
C34 C35 H35C 109.5 . . ?
H35A C35 H35C 109.5 . . ?
H35B C35 H35C 109.5 . . ?
C34 C36 H36A 109.5 . . ?
C34 C36 H36B 109.5 . . ?
H36A C36 H36B 109.5 . . ?
C34 C36 H36C 109.5 . . ?
H36A C36 H36C 109.5 . . ?
H36B C36 H36C 109.5 . . ?
N14 C37 Ni4 174.2(4) . . ?
N13 C38 Ni4 171.9(4) . 3_863 ?
N15 C39 Ni4 174.4(6) . . ?
N16 C40 Ni4 178.1(6) . . ?
C1 N1 C14 115.1(3) . . ?
C1 N1 Ni1 104.4(3) . . ?
C14 N1 Ni1 120.7(3) . . ?
C1 N1 H1C 105.1 . . ?
C14 N1 H1C 105.1 . . ?
Ni1 N1 H1C 105.1 . . ?
C2 N2 C3 113.4(4) . . ?
C2 N2 Ni1 105.7(3) . . ?
C3 N2 Ni1 113.4(3) . . ?
C2 N2 H2C 108.0 . . ?
C3 N2 H2C 108.0 . . ?
Ni1 N2 H2C 108.0 . . ?
C9 N3 C6 113.9(4) . . ?
C9 N3 Ni1 105.3(3) . . ?
C6 N3 Ni1 121.0(3) . . ?
C9 N3 H3A 105.1 . . ?
C6 N3 H3A 105.1 . . ?
Ni1 N3 H3A 105.1 . . ?
C10 N4 C11 114.1(4) . . ?
C10 N4 Ni1 106.0(3) . . ?
C11 N4 Ni1 113.8(3) . . ?
C10 N4 H4D 107.5 . . ?
C11 N4 H4D 107.5 . . ?
Ni1 N4 H4D 107.5 . . ?
C17 N5 Ni1 153.4(4) . . ?
C18 N6 Ni1 156.4(4) 3_765 . ?
C21 N9 C34 114.0(3) . . ?
C21 N9 Ni3 105.4(3) . . ?
C34 N9 Ni3 120.4(3) . . ?
C21 N9 H9C 105.3 . . ?
C34 N9 H9C 105.3 . . ?
Ni3 N9 H9C 105.3 . . ?
C22 N10 C23 113.3(4) . . ?
C22 N10 Ni3 105.3(3) . . ?
C23 N10 Ni3 112.9(3) . . ?
C22 N10 H10C 108.4 . . ?
C23 N10 H10C 108.4 . . ?
Ni3 N10 H10C 108.4 . . ?
C29 N11 C26 115.5(4) . . ?
C29 N11 Ni3 102.9(3) . . ?
C26 N11 Ni3 121.9(3) . . ?
C29 N11 H11A 105.0 . . ?
C26 N11 H11A 105.0 . . ?
Ni3 N11 H11A 105.0 . . ?
C30 N12 C31 112.9(4) . . ?
C30 N12 Ni3 104.4(3) . . ?
C31 N12 Ni3 115.3(3) . . ?
C30 N12 H12D 108.0 . . ?
C31 N12 H12D 108.0 . . ?
Ni3 N12 H12D 108.0 . . ?
C38 N13 Ni3 147.8(4) . . ?
C37 N14 Ni3 152.8(4) . . ?
N5 Ni1 N4 166.35(15) . . ?
N5 Ni1 N6 84.65(13) . . ?
N4 Ni1 N6 90.30(14) . . ?
N5 Ni1 N2 89.46(13) . . ?
N4 Ni1 N2 97.69(14) . . ?
N6 Ni1 N2 167.88(14) . . ?
N5 Ni1 N3 108.45(15) . . ?
N4 Ni1 N3 83.69(16) . . ?
N6 Ni1 N3 85.32(15) . . ?
N2 Ni1 N3 86.51(15) . . ?
N5 Ni1 N1 82.40(15) . . ?
N4 Ni1 N1 86.92(15) . . ?
N6 Ni1 N1 106.52(14) . . ?
N2 Ni1 N1 83.10(13) . . ?
N3 Ni1 N1 164.94(15) . . ?
C19 Ni2 C17 177.9(2) . . ?
C19 Ni2 C18 90.9(2) . . ?
C17 Ni2 C18 90.46(16) . . ?
C19 Ni2 C20 89.0(2) . . ?
C17 Ni2 C20 89.79(16) . . ?
C18 Ni2 C20 176.1(2) . . ?
N10 Ni3 N13 168.40(16) . . ?
N10 Ni3 N14 89.20(15) . . ?
N13 Ni3 N14 85.39(15) . . ?
N10 Ni3 N12 99.85(16) . . ?
N13 Ni3 N12 87.22(15) . . ?
N14 Ni3 N12 167.28(15) . . ?
N10 Ni3 N9 83.53(15) . . ?
N13 Ni3 N9 106.08(14) . . ?
N14 Ni3 N9 84.35(15) . . ?
N12 Ni3 N9 87.79(15) . . ?
N10 Ni3 N11 88.40(16) . . ?
N13 Ni3 N11 83.05(16) . . ?
N14 Ni3 N11 104.47(16) . . ?
N12 Ni3 N11 84.84(15) . . ?
N9 Ni3 N11 168.00(15) . . ?
C38 Ni4 C39 173.8(3) 3_863 . ?
C38 Ni4 C40 89.9(2) 3_863 . ?
C39 Ni4 C40 93.3(2) . . ?
C38 Ni4 C37 89.64(19) 3_863 . ?
C39 Ni4 C37 86.8(2) . . ?
C40 Ni4 C37 176.6(2) . . ?
H1E O1W H1D 98.2(10) . . ?

loop_
_geom_bond_atom_site_label_1
_geom_bond_atom_site_label_2
_geom_bond_distance
_geom_bond_site_symmetry_2
_geom_bond_publ_flag
C1 C2 1.479(7) . ?
C1 N1 1.482(5) . ?
C1 H1A 0.9700 . ?
C1 H1B 0.9700 . ?
C2 N2 1.473(6) . ?
C2 H2A 0.9700 . ?
C2 H2B 0.9700 . ?
C3 N2 1.487(6) . ?
C3 C4 1.522(7) . ?
C3 C5 1.542(7) . ?
C3 H3 0.9800 . ?
C4 H4A 0.9600 . ?
C4 H4B 0.9600 . ?
C4 H4C 0.9600 . ?
C5 C6 1.494(8) . ?
C5 H5A 0.9700 . ?
C5 H5B 0.9700 . ?
C6 N3 1.507(7) . ?
C6 C7 1.525(8) . ?
C6 C8 1.548(8) . ?
C7 H7A 0.9600 . ?
C7 H7B 0.9600 . ?
C7 H7C 0.9600 . ?
C8 H8A 0.9600 . ?
C8 H8B 0.9600 . ?
C8 H8C 0.9600 . ?
C9 N3 1.468(6) . ?
C9 C10 1.511(8) . ?
C9 H9A 0.9700 . ?
C9 H9B 0.9700 . ?
C10 N4 1.470(6) . ?
C10 H10A 0.9700 . ?
C10 H10B 0.9700 . ?
C11 N4 1.501(6) . ?
C11 C13 1.522(8) . ?
C11 C12 1.529(8) . ?
C11 H11 0.9800 . ?
C12 H12A 0.9600 . ?
C12 H12B 0.9600 . ?
C12 H12C 0.9600 . ?
C13 C14 1.516(8) . ?
C13 H13A 0.9700 . ?
C13 H13B 0.9700 . ?
C14 N1 1.489(6) . ?
C14 C15 1.524(7) . ?
C14 C16 1.561(8) . ?
C15 H15A 0.9600 . ?
C15 H15B 0.9600 . ?
C15 H15C 0.9600 . ?
C16 H16A 0.9600 . ?
C16 H16B 0.9600 . ?
C16 H16C 0.9600 . ?
C17 N5 1.137(5) . ?
C17 Ni2 1.862(4) . ?
C18 N6 1.149(5) 3_765 ?
C18 Ni2 1.863(4) . ?
C19 N8 1.137(8) . ?
C19 Ni2 1.849(5) . ?
C20 N7 1.139(6) . ?
C20 Ni2 1.881(5) . ?
C21 N9 1.477(5) . ?
C21 C22 1.498(7) . ?
C21 H21A 0.9700 . ?
C21 H21B 0.9700 . ?
C22 N10 1.456(6) . ?
C22 H22A 0.9700 . ?
C22 H22B 0.9700 . ?
C23 C25 1.504(9) . ?
C23 N10 1.514(7) . ?
C23 C24 1.523(8) . ?
C23 H23 0.9800 . ?
C24 H24A 0.9600 . ?
C24 H24B 0.9600 . ?
C24 H24C 0.9600 . ?
C25 C26 1.525(9) . ?
C25 H25A 0.9700 . ?
C25 H25B 0.9700 . ?
C26 N11 1.484(7) . ?
C26 C28 1.526(9) . ?
C26 C27 1.541(9) . ?
C27 H27A 0.9600 . ?
C27 H27B 0.9600 . ?
C27 H27C 0.9600 . ?
C28 H28A 0.9600 . ?
C28 H28B 0.9600 . ?
C28 H28C 0.9600 . ?
C29 N11 1.471(6) . ?
C29 C30 1.502(8) . ?
C29 H29A 0.9700 . ?
C29 H29B 0.9700 . ?
C30 N12 1.473(7) . ?
C30 H30A 0.9700 . ?
C30 H30B 0.9700 . ?
C31 N12 1.479(6) . ?
C31 C33 1.519(7) . ?
C31 C32 1.553(8) . ?
C31 H31 0.9800 . ?
C32 H32A 0.9600 . ?
C32 H32B 0.9600 . ?
C32 H32C 0.9600 . ?
C33 C34 1.535(7) . ?
C33 H33A 0.9700 . ?
C33 H33B 0.9700 . ?
C34 C35 1.502(7) . ?
C34 N9 1.508(6) . ?
C34 C36 1.546(7) . ?
C35 H35A 0.9600 . ?
C35 H35B 0.9600 . ?
C35 H35C 0.9600 . ?
C36 H36A 0.9600 . ?
C36 H36B 0.9600 . ?
C36 H36C 0.9600 . ?
C37 N14 1.117(6) . ?
C37 Ni4 1.879(5) . ?
C38 N13 1.150(5) . ?
C38 Ni4 1.840(4) 3_863 ?
C39 N15 1.167(9) . ?
C39 Ni4 1.850(6) . ?
C40 N16 1.129(7) . ?
C40 Ni4 1.861(5) . ?
N1 Ni1 2.187(4) . ?
N1 H1C 0.9100 . ?
N2 Ni1 2.126(3) . ?
N2 H2C 0.9100 . ?
N3 Ni1 2.165(4) . ?
N3 H3A 0.9100 . ?
N4 Ni1 2.106(4) . ?
N4 H4D 0.9100 . ?
N5 Ni1 2.100(4) . ?
N6 C18 1.149(5) 3_765 ?
N6 Ni1 2.121(3) . ?
N9 Ni3 2.146(4) . ?
N9 H9C 0.9100 . ?
N10 Ni3 2.099(4) . ?
N10 H10C 0.9100 . ?
N11 Ni3 2.161(4) . ?
N11 H11A 0.9100 . ?
N12 Ni3 2.137(4) . ?
N12 H12D 0.9100 . ?
N13 Ni3 2.107(4) . ?
N14 Ni3 2.108(4) . ?
Ni4 C38 1.840(4) 3_863 ?
O1W H1E 0.900(7) . ?
O1W H1D 0.900(7) . ?

loop_
_geom_torsion_atom_site_label_1
_geom_torsion_atom_site_label_2
_geom_torsion_atom_site_label_3
_geom_torsion_atom_site_label_4
_geom_torsion
_geom_torsion_site_symmetry_1
_geom_torsion_site_symmetry_2
_geom_torsion_site_symmetry_3
_geom_torsion_site_symmetry_4
_geom_torsion_publ_flag
N1 C1 C2 N2 -59.0(5) . . . . ?
N2 C3 C5 C6 69.6(6) . . . . ?
C4 C3 C5 C6 -165.3(5) . . . . ?
C3 C5 C6 N3 -58.5(6) . . . . ?
C3 C5 C6 C7 59.5(6) . . . . ?
C3 C5 C6 C8 179.1(5) . . . . ?
N3 C9 C10 N4 -57.7(6) . . . . ?
N4 C11 C13 C14 69.9(6) . . . . ?
C12 C11 C13 C14 -167.2(5) . . . . ?
C11 C13 C14 N1 -60.1(6) . . . . ?
C11 C13 C14 C15 58.8(6) . . . . ?
C11 C13 C14 C16 177.0(5) . . . . ?
N9 C21 C22 N10 59.9(5) . . . . ?
N10 C23 C25 C26 -71.6(7) . . . . ?
C24 C23 C25 C26 163.8(6) . . . . ?
C23 C25 C26 N11 59.6(7) . . . . ?
C23 C25 C26 C28 -177.5(5) . . . . ?
C23 C25 C26 C27 -59.0(7) . . . . ?
N11 C29 C30 N12 59.9(6) . . . . ?
N12 C31 C33 C34 -69.9(6) . . . . ?
C32 C31 C33 C34 166.9(5) . . . . ?
C31 C33 C34 C35 -57.3(6) . . . . ?
C31 C33 C34 N9 60.9(6) . . . . ?
C31 C33 C34 C36 -178.0(4) . . . . ?
C2 C1 N1 C14 175.5(4) . . . . ?
C2 C1 N1 Ni1 41.0(4) . . . . ?
C13 C14 N1 C1 -73.1(5) . . . . ?
C15 C14 N1 C1 164.6(4) . . . . ?
C16 C14 N1 C1 48.6(6) . . . . ?
C13 C14 N1 Ni1 53.5(5) . . . . ?
C15 C14 N1 Ni1 -68.8(5) . . . . ?
C16 C14 N1 Ni1 175.3(3) . . . . ?
C1 C2 N2 C3 167.5(4) . . . . ?
C1 C2 N2 Ni1 42.6(4) . . . . ?
C4 C3 N2 C2 47.9(5) . . . . ?
C5 C3 N2 C2 171.2(4) . . . . ?
C4 C3 N2 Ni1 168.5(4) . . . . ?
C5 C3 N2 Ni1 -68.2(4) . . . . ?
C10 C9 N3 C6 175.0(4) . . . . ?
C10 C9 N3 Ni1 40.2(5) . . . . ?
C5 C6 N3 C9 -73.7(5) . . . . ?
C7 C6 N3 C9 164.0(4) . . . . ?
C8 C6 N3 C9 46.4(6) . . . . ?
C5 C6 N3 Ni1 53.3(5) . . . . ?
C7 C6 N3 Ni1 -69.0(5) . . . . ?
C8 C6 N3 Ni1 173.4(4) . . . . ?
C9 C10 N4 C11 168.0(4) . . . . ?
C9 C10 N4 Ni1 42.0(4) . . . . ?
C13 C11 N4 C10 170.9(4) . . . . ?
C12 C11 N4 C10 49.3(5) . . . . ?
C13 C11 N4 Ni1 -67.3(4) . . . . ?
C12 C11 N4 Ni1 171.1(4) . . . . ?
Ni2 C17 N5 Ni1 37(5) . . . . ?
C22 C21 N9 C34 -174.7(4) . . . . ?
C22 C21 N9 Ni3 -40.6(4) . . . . ?
C35 C34 N9 C21 -164.1(4) . . . . ?
C33 C34 N9 C21 74.2(5) . . . . ?
C36 C34 N9 C21 -46.1(5) . . . . ?
C35 C34 N9 Ni3 69.2(4) . . . . ?
C33 C34 N9 Ni3 -52.5(4) . . . . ?
C36 C34 N9 Ni3 -172.8(3) . . . . ?
C21 C22 N10 C23 -168.6(4) . . . . ?
C21 C22 N10 Ni3 -44.8(5) . . . . ?
C25 C23 N10 C22 -173.4(5) . . . . ?
C24 C23 N10 C22 -49.4(7) . . . . ?
C25 C23 N10 Ni3 67.1(5) . . . . ?
C24 C23 N10 Ni3 -168.9(5) . . . . ?
C30 C29 N11 C26 -176.0(5) . . . . ?
C30 C29 N11 Ni3 -40.8(5) . . . . ?
C25 C26 N11 C29 75.6(6) . . . . ?
C28 C26 N11 C29 -45.0(7) . . . . ?
C27 C26 N11 C29 -164.1(5) . . . . ?
C25 C26 N11 Ni3 -50.3(6) . . . . ?
C28 C26 N11 Ni3 -171.0(4) . . . . ?
C27 C26 N11 Ni3 70.0(6) . . . . ?
C29 C30 N12 C31 -168.3(4) . . . . ?
C29 C30 N12 Ni3 -42.4(5) . . . . ?
C33 C31 N12 C30 -174.1(4) . . . . ?
C32 C31 N12 C30 -53.6(6) . . . . ?
C33 C31 N12 Ni3 66.0(5) . . . . ?
C32 C31 N12 Ni3 -173.4(4) . . . . ?
Ni4 C38 N13 Ni3 9(4) 3_863 . . . ?
Ni4 C37 N14 Ni3 14(4) . . . . ?
C17 N5 Ni1 N4 28.6(11) . . . . ?
C17 N5 Ni1 N6 97.3(7) . . . . ?
C17 N5 Ni1 N2 -93.3(7) . . . . ?
C17 N5 Ni1 N3 -179.5(7) . . . . ?
C17 N5 Ni1 N1 -10.2(7) . . . . ?
C10 N4 Ni1 N5 138.4(5) . . . . ?
C11 N4 Ni1 N5 12.1(7) . . . . ?
C10 N4 Ni1 N6 70.3(3) . . . . ?
C11 N4 Ni1 N6 -56.0(3) . . . . ?
C10 N4 Ni1 N2 -100.6(3) . . . . ?
C11 N4 Ni1 N2 133.2(3) . . . . ?
C10 N4 Ni1 N3 -15.0(3) . . . . ?
C11 N4 Ni1 N3 -141.2(3) . . . . ?
C10 N4 Ni1 N1 176.8(3) . . . . ?
C11 N4 Ni1 N1 50.6(3) . . . . ?
C18 N6 Ni1 N5 56.5(8) 3_765 . . . ?
C18 N6 Ni1 N4 -136.2(8) 3_765 . . . ?
C18 N6 Ni1 N2 -4.8(13) 3_765 . . . ?
C18 N6 Ni1 N3 -52.6(8) 3_765 . . . ?
C18 N6 Ni1 N1 136.9(8) 3_765 . . . ?
C2 N2 Ni1 N5 67.7(3) . . . . ?
C3 N2 Ni1 N5 -57.2(3) . . . . ?
C2 N2 Ni1 N4 -100.7(3) . . . . ?
C3 N2 Ni1 N4 134.5(3) . . . . ?
C2 N2 Ni1 N6 128.5(6) . . . . ?
C3 N2 Ni1 N6 3.6(8) . . . . ?
C2 N2 Ni1 N3 176.2(3) . . . . ?
C3 N2 Ni1 N3 51.3(3) . . . . ?
C2 N2 Ni1 N1 -14.7(3) . . . . ?
C3 N2 Ni1 N1 -139.6(3) . . . . ?
C9 N3 Ni1 N5 172.5(3) . . . . ?
C6 N3 Ni1 N5 41.7(4) . . . . ?
C9 N3 Ni1 N4 -13.9(3) . . . . ?
C6 N3 Ni1 N4 -144.7(4) . . . . ?
C9 N3 Ni1 N6 -104.8(3) . . . . ?
C6 N3 Ni1 N6 124.5(4) . . . . ?
C9 N3 Ni1 N2 84.2(3) . . . . ?
C6 N3 Ni1 N2 -46.6(4) . . . . ?
C9 N3 Ni1 N1 37.8(7) . . . . ?
C6 N3 Ni1 N1 -93.0(6) . . . . ?
C1 N1 Ni1 N5 -104.2(3) . . . . ?
C14 N1 Ni1 N5 124.4(3) . . . . ?
C1 N1 Ni1 N4 84.3(3) . . . . ?
C14 N1 Ni1 N4 -47.1(3) . . . . ?
C1 N1 Ni1 N6 173.7(3) . . . . ?
C14 N1 Ni1 N6 42.3(4) . . . . ?
C1 N1 Ni1 N2 -13.9(3) . . . . ?
C14 N1 Ni1 N2 -145.2(3) . . . . ?
C1 N1 Ni1 N3 32.9(7) . . . . ?
C14 N1 Ni1 N3 -98.5(6) . . . . ?
N8 C19 Ni2 C17 79(20) . . . . ?
N8 C19 Ni2 C18 -52(20) . . . . ?
N8 C19 Ni2 C20 132(20) . . . . ?
N5 C17 Ni2 C19 65(10) . . . . ?
N5 C17 Ni2 C18 -164(5) . . . . ?
N5 C17 Ni2 C20 12(5) . . . . ?
N6 C18 Ni2 C19 -99(4) 3_765 . . . ?
N6 C18 Ni2 C17 83(4) 3_765 . . . ?
N6 C18 Ni2 C20 -11(6) 3_765 . . . ?
N7 C20 Ni2 C19 -157(26) . . . . ?
N7 C20 Ni2 C17 21(26) . . . . ?
N7 C20 Ni2 C18 115(26) . . . . ?
C22 N10 Ni3 N13 -130.0(7) . . . . ?
C23 N10 Ni3 N13 -6.0(10) . . . . ?
C22 N10 Ni3 N14 -68.0(3) . . . . ?
C23 N10 Ni3 N14 56.1(4) . . . . ?
C22 N10 Ni3 N12 103.1(3) . . . . ?
C23 N10 Ni3 N12 -132.9(4) . . . . ?
C22 N10 Ni3 N9 16.4(3) . . . . ?
C23 N10 Ni3 N9 140.5(4) . . . . ?
C22 N10 Ni3 N11 -172.5(3) . . . . ?
C23 N10 Ni3 N11 -48.4(4) . . . . ?
C38 N13 Ni3 N10 -10.2(13) . . . . ?
C38 N13 Ni3 N14 -72.6(7) . . . . ?
C38 N13 Ni3 N12 117.8(7) . . . . ?
C38 N13 Ni3 N9 -155.3(7) . . . . ?
C38 N13 Ni3 N11 32.6(7) . . . . ?
C37 N14 Ni3 N10 110.0(8) . . . . ?
C37 N14 Ni3 N13 -80.3(8) . . . . ?
C37 N14 Ni3 N12 -25.6(12) . . . . ?
C37 N14 Ni3 N9 26.4(7) . . . . ?
C37 N14 Ni3 N11 -161.8(7) . . . . ?
C30 N12 Ni3 N10 103.5(3) . . . . ?
C31 N12 Ni3 N10 -132.1(3) . . . . ?
C30 N12 Ni3 N13 -67.3(3) . . . . ?
C31 N12 Ni3 N13 57.1(3) . . . . ?
C30 N12 Ni3 N14 -121.7(7) . . . . ?
C31 N12 Ni3 N14 2.7(8) . . . . ?
C30 N12 Ni3 N9 -173.5(3) . . . . ?
C31 N12 Ni3 N9 -49.1(3) . . . . ?
C30 N12 Ni3 N11 16.0(3) . . . . ?
C31 N12 Ni3 N11 140.4(3) . . . . ?
C21 N9 Ni3 N10 13.5(3) . . . . ?
C34 N9 Ni3 N10 144.0(3) . . . . ?
C21 N9 Ni3 N13 -173.1(3) . . . . ?
C34 N9 Ni3 N13 -42.6(3) . . . . ?
C21 N9 Ni3 N14 103.3(3) . . . . ?
C34 N9 Ni3 N14 -126.1(3) . . . . ?
C21 N9 Ni3 N12 -86.7(3) . . . . ?
C34 N9 Ni3 N12 43.9(3) . . . . ?
C21 N9 Ni3 N11 -34.6(8) . . . . ?
C34 N9 Ni3 N11 96.0(7) . . . . ?
C29 N11 Ni3 N10 -87.2(3) . . . . ?
C26 N11 Ni3 N10 44.2(4) . . . . ?
C29 N11 Ni3 N13 100.6(3) . . . . ?
C26 N11 Ni3 N13 -128.0(4) . . . . ?
C29 N11 Ni3 N14 -176.0(3) . . . . ?
C26 N11 Ni3 N14 -44.6(4) . . . . ?
C29 N11 Ni3 N12 12.8(3) . . . . ?
C26 N11 Ni3 N12 144.2(4) . . . . ?
C29 N11 Ni3 N9 -39.5(8) . . . . ?
C26 N11 Ni3 N9 91.9(8) . . . . ?
N15 C39 Ni4 C38 -13(9) . . . 3_863 ?
N15 C39 Ni4 C40 -134(7) . . . . ?
N15 C39 Ni4 C37 43(7) . . . . ?
N16 C40 Ni4 C38 -166(21) . . . 3_863 ?
N16 C40 Ni4 C39 8(21) . . . . ?
N16 C40 Ni4 C37 -84(20) . . . . ?
N14 C37 Ni4 C38 110(4) . . . 3_863 ?
N14 C37 Ni4 C39 -65(4) . . . . ?
N14 C37 Ni4 C40 27(6) . . . . ?
